data_2238160
loop_
_publ_author_name
'Martins, Jo\~ao P.'
'Mart\'in-Ramos, Pablo'
'Sobral, Ab\'ilio J. F. N.'
'Ramos Silva, Manuela'

_publ_section_title
;
 4,7-Diphenyl-1,10-phenanthroline methanol hemisolvate
;
_journal_coeditor_code FY2098
_journal_issue 7
_journal_name_full 'Acta Crystallographica Section E'
_journal_page_first o1018
_journal_paper_doi 10.1107/S1600536813014682
_journal_volume 69
_journal_year 2013
_chemical_formula_iupac 'C24 H16 N2, 0.5C H4 O'
_chemical_formula_moiety 'C24 H16 N2, 0.5(C H4 O)'
_chemical_formula_sum 'C24.5 H18 N2 O0.5'
_chemical_formula_weight 348.41
_chemical_name_systematic
;
4,7-Diphenyl-1,10-phenanthroline methanol hemisolvate
;
_space_group_IT_number 2
_symmetry_cell_setting triclinic
_symmetry_space_group_name_Hall '-P 1'
_symmetry_space_group_name_H-M 'P -1'
_atom_sites_solution_hydrogens geom
_atom_sites_solution_primary direct
_atom_sites_solution_secondary difmap
_audit_creation_method SHELXL-97
_cell_angle_alpha 109.797(2)
_cell_angle_beta 99.921(3)
_cell_angle_gamma 92.056(3)
_cell_formula_units_Z 4
_cell_length_a 7.2094(3)
_cell_length_b 14.8067(6)
_cell_length_c 18.1459(7)
_cell_measurement_reflns_used 4091
_cell_measurement_temperature 293(2)
_cell_measurement_theta_max 23.8745
_cell_measurement_theta_min 3.0905
_cell_volume 1785.99(13)
_computing_cell_refinement 'SAINT (Bruker, 2003)'
_computing_data_collection 'SMART (Bruker, 2003)'
_computing_data_reduction 'SAINT (Bruker, 2003)'
_computing_molecular_graphics 'ORTEPII (Johnson, 1976)'
_computing_publication_material 'SHELXL97 (Sheldrick, 2008)'
_computing_structure_refinement 'SHELXL97 (Sheldrick, 2008)'
_computing_structure_solution 'SHELXS97 (Sheldrick, 2008)'
_diffrn_ambient_temperature 293(2)
_diffrn_measured_fraction_theta_full 0.987
_diffrn_measured_fraction_theta_max 0.987
_diffrn_measurement_device_type 'Bruker APEX CCD area-detector'
_diffrn_measurement_method '\f and \w'
_diffrn_radiation_monochromator graphite
_diffrn_radiation_source 'fine-focus sealed tube'
_diffrn_radiation_type MoK\a
_diffrn_radiation_wavelength 0.71073
_diffrn_reflns_av_R_equivalents 0.0656
_diffrn_reflns_av_sigmaI/netI 0.0688
_diffrn_reflns_limit_h_max 8
_diffrn_reflns_limit_h_min -8
_diffrn_reflns_limit_k_max 17
_diffrn_reflns_limit_k_min -17
_diffrn_reflns_limit_l_max 21
_diffrn_reflns_limit_l_min -21
_diffrn_reflns_number 36139
_diffrn_reflns_theta_full 24.90
_diffrn_reflns_theta_max 24.90
_diffrn_reflns_theta_min 2.88
_exptl_absorpt_coefficient_mu 0.078
_exptl_absorpt_correction_T_max 0.999
_exptl_absorpt_correction_T_min 0.865
_exptl_absorpt_correction_type multi-scan
_exptl_absorpt_process_details '(SADABS; Sheldrick, 2000)'
_exptl_crystal_colour 'light pink'
_exptl_crystal_density_diffrn 1.296
_exptl_crystal_density_method 'not measured'
_exptl_crystal_description prism
_exptl_crystal_F_000 732
_exptl_crystal_size_max 0.50
_exptl_crystal_size_mid 0.22
_exptl_crystal_size_min 0.10
_refine_diff_density_max 0.469
_refine_diff_density_min -0.312
_refine_ls_extinction_method none
_refine_ls_goodness_of_fit_ref 0.975
_refine_ls_hydrogen_treatment constr
_refine_ls_matrix_type full
_refine_ls_number_parameters 489
_refine_ls_number_reflns 6160
_refine_ls_number_restraints 0
_refine_ls_restrained_S_all 0.975
_refine_ls_R_factor_all 0.1221
_refine_ls_R_factor_gt 0.0570
_refine_ls_shift/su_max 0.000
_refine_ls_shift/su_mean 0.000
_refine_ls_structure_factor_coef Fsqd
_refine_ls_weighting_details 'calc w=1/[\s^2^(Fo^2^)+(0.0921P)^2^+0.0000P] where P=(Fo^2^+2Fc^2^)/3'
_refine_ls_weighting_scheme calc
_refine_ls_wR_factor_gt 0.1367
_refine_ls_wR_factor_ref 0.1701
_reflns_number_gt 3407
_reflns_number_total 6169
_reflns_threshold_expression I>2\s(I)
_cod_data_source_file fy2098.cif
_cod_data_source_block I
_cod_original_cell_volume 1785.99(12)
_cod_database_code 2238160
_cod_database_fobs_code 2238160

loop_
_symmetry_equiv_pos_as_xyz
'x, y, z'
'-x, -y, -z'

loop_
_atom_site_type_symbol
_atom_site_label
_atom_site_fract_x
_atom_site_fract_y
_atom_site_fract_z
_atom_site_U_iso_or_equiv
_atom_site_adp_type
_atom_site_calc_flag
_atom_site_refinement_flags
_atom_site_occupancy
_atom_site_symmetry_multiplicity
N N1 0.9651(3) 0.38369(17) 0.08387(13) 0.0448(6) Uani d . 1 1
N N2 0.9368(3) 0.20160(17) 0.08314(14) 0.0487(6) Uani d . 1 1
N N3 0.4206(3) 0.17336(17) 0.52893(14) 0.0458(6) Uani d . 1 1
N N4 0.4034(3) 0.31882(17) 0.46951(14) 0.0478(6) Uani d . 1 1
C C11 0.8091(3) 0.35319(19) 0.10489(15) 0.0378(7) Uani d . 1 1
C C13 0.6376(4) 0.22144(18) 0.12922(15) 0.0382(7) Uani d . 1 1
C C12 0.7945(3) 0.25552(19) 0.10455(15) 0.0381(7) Uani d . 1 1
C C35 0.5712(3) 0.28105(19) 0.47868(15) 0.0396(7) Uani d . 1 1
C C15 0.5014(4) 0.37245(19) 0.14451(16) 0.0437(7) Uani d . 1 1
H H15 0.4008 0.4093 0.1548 0.052 Uiso calc R 1 1
C C37 0.7644(3) 0.18523(18) 0.54400(15) 0.0371(6) Uani d . 1 1
C C10 0.6667(3) 0.41336(18) 0.12773(15) 0.0373(6) Uani d . 1 1
C C38 0.9256(3) 0.22017(19) 0.52145(16) 0.0407(7) Uani d . 1 1
H H38 1.0448 0.2041 0.5387 0.049 Uiso calc R 1 1
C C43 0.9538(3) 0.10005(19) 0.62919(15) 0.0380(7) Uani d . 1 1
C C8 0.8483(4) 0.5384(2) 0.10858(17) 0.0494(8) Uani d . 1 1
H H8 0.8677 0.6010 0.1090 0.059 Uiso calc R 1 1
C C42 0.7740(3) 0.12261(19) 0.58904(15) 0.0391(7) Uani d . 1 1
C C14 0.4895(4) 0.28238(19) 0.14559(16) 0.0434(7) Uani d . 1 1
H H14 0.3813 0.2588 0.1574 0.052 Uiso calc R 1 1
C C41 0.6061(4) 0.0850(2) 0.59819(16) 0.0440(7) Uani d . 1 1
H H41 0.6059 0.0423 0.6258 0.053 Uiso calc R 1 1
C C36 0.5849(4) 0.2110(2) 0.51828(15) 0.0395(7) Uani d . 1 1
C C30 0.8575(4) 0.3986(2) 0.37038(16) 0.0446(7) Uani d . 1 1
C C46 1.2725(4) 0.0591(2) 0.71830(18) 0.0515(8) Uani d . 1 1
H H46 1.3776 0.0453 0.7487 0.062 Uiso calc R 1 1
C C34 0.7317(3) 0.30917(19) 0.45299(15) 0.0386(7) Uani d . 1 1
C C31 0.7088(4) 0.3727(2) 0.40934(16) 0.0420(7) Uani d . 1 1
C C19 0.4808(4) 0.0849(2) 0.16078(17) 0.0422(7) Uani d . 1 1
C C7 0.6889(4) 0.50933(19) 0.12980(16) 0.0395(7) Uani d . 1 1
C C6 0.5452(4) 0.57764(18) 0.15246(17) 0.0416(7) Uani d . 1 1
C C39 0.9087(4) 0.27546(19) 0.47600(16) 0.0407(7) Uani d . 1 1
H H39 1.0148 0.2925 0.4589 0.049 Uiso calc R 1 1
C C33 0.3949(4) 0.3835(2) 0.43481(18) 0.0522(8) Uani d . 1 1
H H33 0.2846 0.4139 0.4320 0.063 Uiso calc R 1 1
C C17 0.7826(4) 0.0759(2) 0.11293(18) 0.0525(8) Uani d . 1 1
H H17 0.7858 0.0143 0.1156 0.063 Uiso calc R 1 1
C C18 0.6352(4) 0.12801(19) 0.13395(16) 0.0423(7) Uani d . 1 1
C C40 0.4355(4) 0.1113(2) 0.56576(17) 0.0467(7) Uani d . 1 1
H H40 0.3241 0.0824 0.5708 0.056 Uiso calc R 1 1
C C24 0.3922(4) -0.0055(2) 0.11419(18) 0.0505(8) Uani d . 1 1
H H24 0.4247 -0.0376 0.0652 0.061 Uiso calc R 1 1
C C32 0.5389(4) 0.4100(2) 0.40190(18) 0.0511(8) Uani d . 1 1
H H32 0.5196 0.4532 0.3748 0.061 Uiso calc R 1 1
C C9 0.9801(4) 0.4735(2) 0.08660(17) 0.0511(8) Uani d . 1 1
H H9 1.0871 0.4952 0.0727 0.061 Uiso calc R 1 1
C C5 0.4975(4) 0.6028(2) 0.22745(19) 0.0543(8) Uani d . 1 1
H H5 0.5533 0.5757 0.2641 0.065 Uiso calc R 1 1
C C44 1.0808(4) 0.1737(2) 0.68614(17) 0.0460(7) Uani d . 1 1
H H44 1.0597 0.2377 0.6940 0.055 Uiso calc R 1 1
C C47 1.1523(4) -0.0142(2) 0.66091(18) 0.0514(8) Uani d . 1 1
H H47 1.1783 -0.0778 0.6513 0.062 Uiso calc R 1 1
C C45 1.2371(4) 0.1536(2) 0.73091(17) 0.0489(7) Uani d . 1 1
H H45 1.3190 0.2037 0.7697 0.059 Uiso calc R 1 1
C C1 0.4597(4) 0.61961(19) 0.10000(18) 0.0484(7) Uani d . 1 1
H H1 0.4914 0.6041 0.0499 0.058 Uiso calc R 1 1
C C48 0.9925(4) 0.0054(2) 0.61697(17) 0.0452(7) Uani d . 1 1
H H48 0.9103 -0.0452 0.5789 0.054 Uiso calc R 1 1
C C29 0.9413(4) 0.3288(2) 0.31805(17) 0.0529(8) Uani d . 1 1
H H29 0.9138 0.2640 0.3104 0.063 Uiso calc R 1 1
C C25 0.9042(4) 0.4949(2) 0.38128(18) 0.0582(8) Uani d . 1 1
H H25 0.8494 0.5428 0.4163 0.070 Uiso calc R 1 1
C C16 0.9279(4) 0.1146(2) 0.08762(18) 0.0553(8) Uani d . 1 1
H H16 1.0248 0.0767 0.0730 0.066 Uiso calc R 1 1
C C26 1.0302(5) 0.5202(3) 0.3410(2) 0.0672(9) Uani d . 1 1
H H26 1.0613 0.5850 0.3496 0.081 Uiso calc R 1 1
C C2 0.3278(4) 0.6843(2) 0.1204(2) 0.0593(9) Uani d . 1 1
H H2 0.2703 0.7111 0.0838 0.071 Uiso calc R 1 1
C C23 0.2552(4) -0.0490(2) 0.1397(2) 0.0569(8) Uani d . 1 1
H H23 0.1957 -0.1098 0.1076 0.068 Uiso calc R 1 1
C C27 1.1099(5) 0.4507(3) 0.2884(2) 0.0679(10) Uani d . 1 1
H H27 1.1932 0.4679 0.2605 0.082 Uiso calc R 1 1
C C28 1.0662(4) 0.3554(3) 0.27703(18) 0.0616(9) Uani d . 1 1
H H28 1.1209 0.3081 0.2414 0.074 Uiso calc R 1 1
C C22 0.2072(4) -0.0025(2) 0.2121(2) 0.0620(9) Uani d . 1 1
H H22 0.1156 -0.0319 0.2293 0.074 Uiso calc R 1 1
C C20 0.4307(4) 0.1310(2) 0.23362(19) 0.0542(8) Uani d . 1 1
H H20 0.4890 0.1921 0.2658 0.065 Uiso calc R 1 1
C C21 0.2940(5) 0.0869(3) 0.2590(2) 0.0615(9) Uani d . 1 1
H H21 0.2615 0.1183 0.3081 0.074 Uiso calc R 1 1
C C4 0.3653(5) 0.6691(2) 0.2472(2) 0.0648(10) Uani d . 1 1
H H4 0.3338 0.6863 0.2974 0.078 Uiso calc R 1 1
C C3 0.2817(4) 0.7090(2) 0.1939(2) 0.0644(10) Uani d . 1 1
H H3 0.1934 0.7529 0.2077 0.077 Uiso calc R 1 1
O O1 0.1335(5) 0.2689(2) -0.04489(19) 0.1219(11) Uani d . 1 1
H H1A 0.0924 0.2841 -0.0034 0.183 Uiso calc R 1 1
C C49 0.2363(5) 0.1943(3) -0.0499(2) 0.0913(13) Uani d . 1 1
H H49A 0.3675 0.2177 -0.0295 0.137 Uiso calc R 1 1
H H49B 0.2200 0.1528 -0.1048 0.137 Uiso calc R 1 1
H H49C 0.1950 0.1588 -0.0191 0.137 Uiso calc R 1 1

loop_
_atom_site_aniso_label
_atom_site_aniso_U_11
_atom_site_aniso_U_22
_atom_site_aniso_U_33
_atom_site_aniso_U_12
_atom_site_aniso_U_13
_atom_site_aniso_U_23
N1 0.0382(13) 0.0512(16) 0.0519(15) 0.0066(11) 0.0152(11) 0.0239(12)
N2 0.0446(14) 0.0482(15) 0.0581(16) 0.0158(12) 0.0198(12) 0.0186(13)
N3 0.0329(13) 0.0593(16) 0.0508(15) 0.0039(11) 0.0114(11) 0.0250(13)
N4 0.0353(13) 0.0610(16) 0.0539(16) 0.0102(12) 0.0083(11) 0.0287(14)
C11 0.0356(15) 0.0444(17) 0.0347(15) 0.0043(13) 0.0089(12) 0.0147(13)
C13 0.0393(15) 0.0373(16) 0.0393(16) 0.0062(13) 0.0079(12) 0.0146(13)
C12 0.0350(15) 0.0417(17) 0.0388(16) 0.0067(13) 0.0087(12) 0.0147(13)
C35 0.0291(14) 0.0498(17) 0.0396(16) 0.0026(13) 0.0052(12) 0.0162(14)
C15 0.0401(16) 0.0398(17) 0.0555(19) 0.0122(13) 0.0184(14) 0.0172(14)
C37 0.0331(15) 0.0419(16) 0.0368(15) 0.0059(12) 0.0100(12) 0.0129(13)
C10 0.0396(15) 0.0371(16) 0.0371(16) 0.0047(13) 0.0099(12) 0.0140(13)
C38 0.0290(14) 0.0496(17) 0.0431(17) 0.0046(12) 0.0086(12) 0.0148(15)
C43 0.0341(15) 0.0453(17) 0.0381(16) 0.0049(13) 0.0122(13) 0.0164(14)
C8 0.0496(18) 0.0449(18) 0.062(2) 0.0049(14) 0.0195(15) 0.0247(16)
C42 0.0321(15) 0.0458(16) 0.0360(16) 0.0070(13) 0.0077(12) 0.0093(14)
C14 0.0388(15) 0.0417(17) 0.0552(19) 0.0048(13) 0.0201(14) 0.0188(15)
C41 0.0387(16) 0.0523(18) 0.0456(18) 0.0047(14) 0.0113(13) 0.0215(15)
C36 0.0314(15) 0.0503(17) 0.0358(16) 0.0013(13) 0.0077(12) 0.0138(14)
C30 0.0396(16) 0.055(2) 0.0392(17) -0.0008(14) 0.0038(13) 0.0194(15)
C46 0.0383(16) 0.073(2) 0.053(2) 0.0088(16) 0.0061(15) 0.0356(18)
C34 0.0332(15) 0.0455(16) 0.0353(15) 0.0027(13) 0.0066(12) 0.0121(14)
C31 0.0400(16) 0.0469(17) 0.0378(16) 0.0001(13) 0.0064(13) 0.0143(14)
C19 0.0426(16) 0.0388(17) 0.0517(19) 0.0087(14) 0.0096(14) 0.0233(15)
C7 0.0411(16) 0.0402(16) 0.0395(16) 0.0044(13) 0.0092(13) 0.0165(13)
C6 0.0433(16) 0.0332(15) 0.0491(18) 0.0009(13) 0.0116(14) 0.0146(14)
C39 0.0308(15) 0.0492(17) 0.0418(16) 0.0008(13) 0.0102(12) 0.0146(15)
C33 0.0414(17) 0.062(2) 0.058(2) 0.0147(15) 0.0077(15) 0.0271(17)
C17 0.0537(19) 0.0428(18) 0.070(2) 0.0109(15) 0.0160(16) 0.0282(16)
C18 0.0417(16) 0.0409(16) 0.0444(17) 0.0057(13) 0.0059(13) 0.0160(14)
C40 0.0348(16) 0.0578(19) 0.0504(18) 0.0006(14) 0.0114(14) 0.0217(16)
C24 0.0484(18) 0.0505(19) 0.0548(19) 0.0073(15) 0.0075(15) 0.0223(16)
C32 0.0429(17) 0.059(2) 0.0576(19) 0.0071(15) 0.0100(15) 0.0287(16)
C9 0.0453(17) 0.055(2) 0.064(2) 0.0058(15) 0.0194(15) 0.0293(17)
C5 0.068(2) 0.0423(17) 0.061(2) 0.0074(15) 0.0273(17) 0.0214(16)
C44 0.0414(16) 0.0473(18) 0.0503(19) 0.0071(14) 0.0093(14) 0.0179(15)
C47 0.0499(18) 0.0523(19) 0.059(2) 0.0123(16) 0.0136(16) 0.0260(17)
C45 0.0407(17) 0.058(2) 0.0448(18) -0.0028(15) 0.0047(14) 0.0167(15)
C1 0.0516(18) 0.0394(17) 0.0503(18) 0.0068(14) 0.0085(15) 0.0113(15)
C48 0.0429(17) 0.0459(18) 0.0463(18) 0.0021(14) 0.0082(14) 0.0161(15)
C29 0.0464(17) 0.064(2) 0.0428(18) 0.0016(15) 0.0075(15) 0.0132(16)
C25 0.060(2) 0.062(2) 0.057(2) 0.0040(17) 0.0197(17) 0.0235(17)
C16 0.0501(18) 0.050(2) 0.072(2) 0.0204(15) 0.0214(16) 0.0229(17)
C26 0.070(2) 0.073(2) 0.068(2) -0.0039(19) 0.0191(19) 0.034(2)
C2 0.0540(19) 0.0483(19) 0.070(2) 0.0077(16) 0.0016(17) 0.0188(18)
C23 0.0486(18) 0.0482(19) 0.076(2) -0.0022(15) -0.0001(17) 0.0304(18)
C27 0.057(2) 0.107(3) 0.051(2) -0.006(2) 0.0099(17) 0.043(2)
C28 0.0512(19) 0.089(3) 0.0406(19) 0.0080(18) 0.0126(15) 0.0160(18)
C22 0.0494(19) 0.069(2) 0.081(3) 0.0040(18) 0.0148(18) 0.043(2)
C20 0.063(2) 0.0447(18) 0.060(2) 0.0063(15) 0.0154(17) 0.0231(16)
C21 0.064(2) 0.071(2) 0.062(2) 0.0113(18) 0.0231(18) 0.034(2)
C4 0.078(2) 0.0450(19) 0.074(2) 0.0027(18) 0.040(2) 0.0113(18)
C3 0.053(2) 0.045(2) 0.096(3) 0.0123(16) 0.026(2) 0.019(2)
O1 0.165(3) 0.133(3) 0.115(3) 0.070(2) 0.075(2) 0.074(2)
C49 0.092(3) 0.078(3) 0.074(3) 0.049(2) 0.004(2) -0.010(2)

loop_
_atom_type_symbol
_atom_type_description
_atom_type_scat_dispersion_real
_atom_type_scat_dispersion_imag
_atom_type_scat_source
C C 0.0033 0.0016 'International Tables Vol C Tables 4.2.6.8 and 6.1.1.4'
H H 0.0000 0.0000 'International Tables Vol C Tables 4.2.6.8 and 6.1.1.4'
N N 0.0061 0.0033 'International Tables Vol C Tables 4.2.6.8 and 6.1.1.4'
O O 0.0106 0.0060 'International Tables Vol C Tables 4.2.6.8 and 6.1.1.4'

loop_
_geom_angle_atom_site_label_1
_geom_angle_atom_site_label_2
_geom_angle_atom_site_label_3
_geom_angle
C9 N1 C11 117.0(2)
C16 N2 C12 117.1(2)
C40 N3 C36 116.6(2)
C33 N4 C35 116.6(2)
N1 C11 C10 122.5(2)
N1 C11 C12 117.3(2)
C10 C11 C12 120.2(2)
C18 C13 C12 118.0(2)
C18 C13 C14 123.9(2)
C12 C13 C14 118.1(2)
N2 C12 C13 123.0(2)
N2 C12 C11 117.5(2)
C13 C12 C11 119.5(2)
N4 C35 C34 122.9(3)
N4 C35 C36 117.5(2)
C34 C35 C36 119.6(2)
C14 C15 C10 121.4(2)
C14 C15 H15 119.3
C10 C15 H15 119.3
C36 C37 C42 117.7(2)
C36 C37 C38 118.8(2)
C42 C37 C38 123.5(2)
C11 C10 C7 118.5(2)
C11 C10 C15 118.2(2)
C7 C10 C15 123.2(2)
C39 C38 C37 121.5(2)
C39 C38 H38 119.3
C37 C38 H38 119.3
C48 C43 C44 118.1(3)
C48 C43 C42 121.4(2)
C44 C43 C42 120.2(2)
C7 C8 C9 119.3(3)
C7 C8 H8 120.3
C9 C8 H8 120.3
C41 C42 C37 117.5(2)
C41 C42 C43 118.8(3)
C37 C42 C43 123.6(2)
C15 C14 C13 122.1(2)
C15 C14 H14 118.9
C13 C14 H14 118.9
C42 C41 C40 119.6(3)
C42 C41 H41 120.2
C40 C41 H41 120.2
N3 C36 C37 123.3(3)
N3 C36 C35 117.4(2)
C37 C36 C35 119.3(2)
C29 C30 C25 118.4(3)
C29 C30 C31 121.6(3)
C25 C30 C31 119.8(3)
C47 C46 C45 119.8(3)
C47 C46 H46 120.1
C45 C46 H46 120.1
C35 C34 C31 117.8(2)
C35 C34 C39 118.1(3)
C31 C34 C39 124.0(2)
C32 C31 C34 117.5(2)
C32 C31 C30 119.0(3)
C34 C31 C30 123.5(2)
C24 C19 C20 118.6(3)
C24 C19 C18 119.6(3)
C20 C19 C18 121.7(3)
C8 C7 C10 117.8(2)
C8 C7 C6 119.9(2)
C10 C7 C6 122.3(2)
C1 C6 C5 118.5(3)
C1 C6 C7 120.4(2)
C5 C6 C7 121.1(3)
C38 C39 C34 121.8(2)
C38 C39 H39 119.1
C34 C39 H39 119.1
N4 C33 C32 124.7(3)
N4 C33 H33 117.6
C32 C33 H33 117.6
C18 C17 C16 120.3(3)
C18 C17 H17 119.8
C16 C17 H17 119.8
C17 C18 C13 117.6(2)
C17 C18 C19 119.3(2)
C13 C18 C19 123.1(2)
N3 C40 C41 125.0(3)
N3 C40 H40 117.5
C41 C40 H40 117.5
C19 C24 C23 120.6(3)
C19 C24 H24 119.7
C23 C24 H24 119.7
C31 C32 C33 120.0(3)
C31 C32 H32 120.0
C33 C32 H32 120.0
N1 C9 C8 124.9(3)
N1 C9 H9 117.6
C8 C9 H9 117.6
C6 C5 C4 119.4(3)
C6 C5 H5 120.3
C4 C5 H5 120.3
C45 C44 C43 121.1(3)
C45 C44 H44 119.5
C43 C44 H44 119.5
C46 C47 C48 120.6(3)
C46 C47 H47 119.7
C48 C47 H47 119.7
C44 C45 C46 120.0(3)
C44 C45 H45 120.0
C46 C45 H45 120.0
C6 C1 C2 121.2(3)
C6 C1 H1 119.4
C2 C1 H1 119.4
C47 C48 C43 120.5(3)
C47 C48 H48 119.7
C43 C48 H48 119.7
C30 C29 C28 120.0(3)
C30 C29 H29 120.0
C28 C29 H29 120.0
C26 C25 C30 121.0(3)
C26 C25 H25 119.5
C30 C25 H25 119.5
N2 C16 C17 124.1(3)
N2 C16 H16 117.9
C17 C16 H16 117.9
C27 C26 C25 120.3(3)
C27 C26 H26 119.9
C25 C26 H26 119.9
C3 C2 C1 120.2(3)
C3 C2 H2 119.9
C1 C2 H2 119.9
C22 C23 C24 120.1(3)
C22 C23 H23 119.9
C24 C23 H23 119.9
C26 C27 C28 119.6(3)
C26 C27 H27 120.2
C28 C27 H27 120.2
C27 C28 C29 120.7(3)
C27 C28 H28 119.6
C29 C28 H28 119.6
C21 C22 C23 119.9(3)
C21 C22 H22 120.0
C23 C22 H22 120.0
C19 C20 C21 120.4(3)
C19 C20 H20 119.8
C21 C20 H20 119.8
C22 C21 C20 120.2(3)
C22 C21 H21 119.9
C20 C21 H21 119.9
C3 C4 C5 120.9(3)
C3 C4 H4 119.6
C5 C4 H4 119.6
C4 C3 C2 119.8(3)
C4 C3 H3 120.1
C2 C3 H3 120.1
C49 O1 H1A 109.5
O1 C49 H49A 109.5
O1 C49 H49B 109.5
H49A C49 H49B 109.5
O1 C49 H49C 109.5
H49A C49 H49C 109.5
H49B C49 H49C 109.5

loop_
_geom_bond_atom_site_label_1
_geom_bond_atom_site_label_2
_geom_bond_distance
N1 C9 1.314(3)
N1 C11 1.358(3)
N2 C16 1.318(3)
N2 C12 1.352(3)
N3 C40 1.304(3)
N3 C36 1.362(3)
N4 C33 1.311(3)
N4 C35 1.359(3)
C11 C10 1.407(3)
C11 C12 1.444(4)
C13 C18 1.414(3)
C13 C12 1.421(3)
C13 C14 1.428(3)
C35 C34 1.418(3)
C35 C36 1.446(4)
C15 C14 1.340(3)
C15 C10 1.442(3)
C15 H15 0.9300
C37 C36 1.410(3)
C37 C42 1.425(4)
C37 C38 1.432(3)
C10 C7 1.411(3)
C38 C39 1.340(4)
C38 H38 0.9300
C43 C48 1.389(4)
C43 C44 1.391(4)
C43 C42 1.481(3)
C8 C7 1.373(3)
C8 C9 1.386(4)
C8 H8 0.9300
C42 C41 1.374(3)
C14 H14 0.9300
C41 C40 1.396(4)
C41 H41 0.9300
C30 C29 1.383(4)
C30 C25 1.391(4)
C30 C31 1.487(4)
C46 C47 1.367(4)
C46 C45 1.381(4)
C46 H46 0.9300
C34 C31 1.418(4)
C34 C39 1.434(3)
C31 C32 1.365(4)
C19 C24 1.379(4)
C19 C20 1.384(4)
C19 C18 1.493(4)
C7 C6 1.485(3)
C6 C1 1.378(4)
C6 C5 1.391(4)
C39 H39 0.9300
C33 C32 1.390(4)
C33 H33 0.9300
C17 C18 1.367(3)
C17 C16 1.392(4)
C17 H17 0.9300
C40 H40 0.9300
C24 C23 1.384(4)
C24 H24 0.9300
C32 H32 0.9300
C9 H9 0.9300
C5 C4 1.396(4)
C5 H5 0.9300
C44 C45 1.375(4)
C44 H44 0.9300
C47 C48 1.383(4)
C47 H47 0.9300
C45 H45 0.9300
C1 C2 1.380(4)
C1 H1 0.9300
C48 H48 0.9300
C29 C28 1.387(4)
C29 H29 0.9300
C25 C26 1.374(4)
C25 H25 0.9300
C16 H16 0.9300
C26 C27 1.367(4)
C26 H26 0.9300
C2 C3 1.362(4)
C2 H2 0.9300
C23 C22 1.372(4)
C23 H23 0.9300
C27 C28 1.372(4)
C27 H27 0.9300
C28 H28 0.9300
C22 C21 1.364(4)
C22 H22 0.9300
C20 C21 1.387(4)
C20 H20 0.9300
C21 H21 0.9300
C4 C3 1.364(4)
C4 H4 0.9300
C3 H3 0.9300
O1 C49 1.339(4)
O1 H1A 0.8200
C49 H49A 0.9600
C49 H49B 0.9600
C49 H49C 0.9600

loop_
_geom_hbond_atom_site_label_D
_geom_hbond_atom_site_label_H
_geom_hbond_atom_site_label_A
_geom_hbond_site_symmetry_A
_geom_hbond_distance_DH
_geom_hbond_distance_HA
_geom_hbond_distance_DA
_geom_hbond_angle_DHA
O1 H1A N1 1_455 0.82 2.13 2.873(3) 150.6
O1 H1A N2 1_455 0.82 2.65 3.318(3) 139.6

loop_
_geom_torsion_atom_site_label_1
_geom_torsion_atom_site_label_2
_geom_torsion_atom_site_label_3
_geom_torsion_atom_site_label_4
_geom_torsion
C9 N1 C11 C10 0.8(4)
C9 N1 C11 C12 -178.0(2)
C16 N2 C12 C13 -1.5(4)
C16 N2 C12 C11 176.0(3)
C18 C13 C12 N2 2.2(4)
C14 C13 C12 N2 -176.1(2)
C18 C13 C12 C11 -175.3(2)
C14 C13 C12 C11 6.4(4)
N1 C11 C12 N2 -0.2(4)
C10 C11 C12 N2 -179.1(2)
N1 C11 C12 C13 177.5(2)
C10 C11 C12 C13 -1.5(4)
C33 N4 C35 C34 0.3(4)
C33 N4 C35 C36 178.8(2)
N1 C11 C10 C7 -0.9(4)
C12 C11 C10 C7 178.0(2)
N1 C11 C10 C15 176.5(2)
C12 C11 C10 C15 -4.7(4)
C14 C15 C10 C11 6.0(4)
C14 C15 C10 C7 -176.8(3)
C36 C37 C38 C39 -0.8(4)
C42 C37 C38 C39 176.9(2)
C36 C37 C42 C41 5.6(4)
C38 C37 C42 C41 -172.2(2)
C36 C37 C42 C43 -171.4(2)
C38 C37 C42 C43 10.8(4)
C48 C43 C42 C41 55.3(3)
C44 C43 C42 C41 -118.6(3)
C48 C43 C42 C37 -127.7(3)
C44 C43 C42 C37 58.4(3)
C10 C15 C14 C13 -0.9(4)
C18 C13 C14 C15 176.5(3)
C12 C13 C14 C15 -5.4(4)
C37 C42 C41 C40 -1.9(4)
C43 C42 C41 C40 175.2(2)
C40 N3 C36 C37 0.8(4)
C40 N3 C36 C35 -179.0(2)
C42 C37 C36 N3 -5.3(4)
C38 C37 C36 N3 172.6(2)
C42 C37 C36 C35 174.5(2)
C38 C37 C36 C35 -7.6(4)
N4 C35 C36 N3 13.0(4)
C34 C35 C36 N3 -168.5(2)
N4 C35 C36 C37 -166.8(2)
C34 C35 C36 C37 11.7(4)
N4 C35 C34 C31 -6.0(4)
C36 C35 C34 C31 175.6(2)
N4 C35 C34 C39 171.0(2)
C36 C35 C34 C39 -7.4(4)
C35 C34 C31 C32 6.4(4)
C39 C34 C31 C32 -170.5(2)
C35 C34 C31 C30 -172.3(2)
C39 C34 C31 C30 10.9(4)
C29 C30 C31 C32 -125.5(3)
C25 C30 C31 C32 49.3(4)
C29 C30 C31 C34 53.2(4)
C25 C30 C31 C34 -132.0(3)
C9 C8 C7 C10 -0.3(4)
C9 C8 C7 C6 -179.2(3)
C11 C10 C7 C8 0.6(4)
C15 C10 C7 C8 -176.6(3)
C11 C10 C7 C6 179.4(2)
C15 C10 C7 C6 2.2(4)
C8 C7 C6 C1 57.8(4)
C10 C7 C6 C1 -121.1(3)
C8 C7 C6 C5 -120.5(3)
C10 C7 C6 C5 60.7(4)
C37 C38 C39 C34 5.2(4)
C35 C34 C39 C38 -1.0(4)
C31 C34 C39 C38 175.8(3)
C35 N4 C33 C32 5.1(4)
C16 C17 C18 C13 -0.3(4)
C16 C17 C18 C19 179.9(3)
C12 C13 C18 C17 -1.2(4)
C14 C13 C18 C17 177.0(3)
C12 C13 C18 C19 178.6(2)
C14 C13 C18 C19 -3.2(4)
C24 C19 C18 C17 -51.8(4)
C20 C19 C18 C17 124.6(3)
C24 C19 C18 C13 128.4(3)
C20 C19 C18 C13 -55.2(4)
C36 N3 C40 C41 3.5(4)
C42 C41 C40 N3 -2.9(4)
C20 C19 C24 C23 0.3(4)
C18 C19 C24 C23 176.8(2)
C34 C31 C32 C33 -1.5(4)
C30 C31 C32 C33 177.2(3)
N4 C33 C32 C31 -4.6(5)
C11 N1 C9 C8 -0.6(4)
C7 C8 C9 N1 0.3(5)
C1 C6 C5 C4 0.1(4)
C7 C6 C5 C4 178.4(3)
C48 C43 C44 C45 -2.0(4)
C42 C43 C44 C45 172.1(2)
C45 C46 C47 C48 -2.0(4)
C43 C44 C45 C46 1.6(4)
C47 C46 C45 C44 0.4(4)
C5 C6 C1 C2 -0.8(4)
C7 C6 C1 C2 -179.1(2)
C46 C47 C48 C43 1.5(4)
C44 C43 C48 C47 0.5(4)
C42 C43 C48 C47 -173.6(2)
C25 C30 C29 C28 -1.0(4)
C31 C30 C29 C28 173.9(3)
C29 C30 C25 C26 0.1(4)
C31 C30 C25 C26 -174.8(3)
C12 N2 C16 C17 -0.1(4)
C18 C17 C16 N2 1.0(5)
C30 C25 C26 C27 1.0(5)
C6 C1 C2 C3 1.0(4)
C19 C24 C23 C22 -0.5(4)
C25 C26 C27 C28 -1.2(5)
C26 C27 C28 C29 0.3(5)
C30 C29 C28 C27 0.8(4)
C24 C23 C22 C21 0.3(5)
C24 C19 C20 C21 0.0(4)
C18 C19 C20 C21 -176.4(3)
C23 C22 C21 C20 0.1(5)
C19 C20 C21 C22 -0.2(4)
C6 C5 C4 C3 0.4(5)
C5 C4 C3 C2 -0.2(5)
C1 C2 C3 C4 -0.4(5)
